data_4112941
loop_
_publ_author_name
'Han Sen Soo'
'Joshua S. Figueroa'
'Christopher C. Cummins'

_publ_section_title
;
 A Homoleptic Molybdenum(IV) Enolate Complex: Synthesis, Molecular and
 Electronic Structure, and NCN Group Transfer To Form a Terminal
 Cyanoimide of Molybdenum(VI)
;
_journal_name_full 'Journal of the American Chemical Society'
_journal_page_first 11370
_journal_page_last 11376
_journal_paper_doi 10.1021/ja0472533
_journal_volume 126
_journal_year 2004
_chemical_formula_sum 'C87 H100 Mo N2 O5.5'
_chemical_formula_weight 1357.63
_chemical_name_common (NCN)Mo(OC[Ad]Mes)4
_chemical_name_systematic
; 
 ? 
;
_space_group_IT_number 15
_symmetry_cell_setting monoclinic
_symmetry_space_group_name_Hall '-C 2yc'
_symmetry_space_group_name_H-M 'C 1 2/c 1'
_atom_sites_solution_hydrogens geom
_atom_sites_solution_primary direct
_atom_sites_solution_secondary difmap
_audit_creation_method SHELXL-97
_cell_angle_alpha 90.00
_cell_angle_beta 99.320(2)
_cell_angle_gamma 90.00
_cell_formula_units_Z 8
_cell_length_a 34.554(4)
_cell_length_b 20.891(2)
_cell_length_c 24.730(3)
_cell_measurement_reflns_used 112
_cell_measurement_temperature 193(2)
_cell_measurement_theta_max 22.5
_cell_measurement_theta_min 2.04
_cell_volume 17616(3)
_computing_cell_refinement 'Bruker SMART'
_computing_data_collection 'Bruker SMART'
_computing_data_reduction 'Bruker SHELXTL'
_computing_molecular_graphics 'Bruker SHELXTL'
_computing_publication_material 'Bruker SHELXTL'
_computing_structure_refinement 'SHELXL-97 (Sheldrick, 1997)'
_computing_structure_solution 'SHELXS-97 (Sheldrick, 1990)'
_diffrn_ambient_temperature 193(2)
_diffrn_measured_fraction_theta_full 0.996
_diffrn_measured_fraction_theta_max 0.996
_diffrn_measurement_device_type 'CCD area detector'
_diffrn_measurement_method 'phi and omega scans'
_diffrn_radiation_monochromator graphite
_diffrn_radiation_source 'fine-focus sealed tube'
_diffrn_radiation_type MoK\a
_diffrn_radiation_wavelength 0.71073
_diffrn_reflns_av_R_equivalents 0.0532
_diffrn_reflns_av_sigmaI/netI 0.0634
_diffrn_reflns_limit_h_max 30
_diffrn_reflns_limit_h_min -38
_diffrn_reflns_limit_k_max 20
_diffrn_reflns_limit_k_min -23
_diffrn_reflns_limit_l_max 27
_diffrn_reflns_limit_l_min -27
_diffrn_reflns_number 35487
_diffrn_reflns_theta_full 23.28
_diffrn_reflns_theta_max 23.28
_diffrn_reflns_theta_min 2.04
_exptl_absorpt_coefficient_mu 0.194
_exptl_absorpt_correction_T_max 0.3052
_exptl_absorpt_correction_T_min 0.2524
_exptl_absorpt_correction_type empirical
_exptl_crystal_colour blue
_exptl_crystal_density_diffrn 1.024
_exptl_crystal_description block
_exptl_crystal_F_000 5776
_exptl_crystal_size_max 0.43
_exptl_crystal_size_mid 0.23
_exptl_crystal_size_min 0.21
_refine_diff_density_max 0.555
_refine_diff_density_min -1.261
_refine_diff_density_rms 0.066
_refine_ls_extinction_method none
_refine_ls_goodness_of_fit_ref 1.112
_refine_ls_hydrogen_treatment mixed
_refine_ls_matrix_type full
_refine_ls_number_parameters 823
_refine_ls_number_reflns 12649
_refine_ls_number_restraints 0
_refine_ls_restrained_S_all 1.112
_refine_ls_R_factor_all 0.0818
_refine_ls_R_factor_gt 0.0572
_refine_ls_shift/su_max 14.184
_refine_ls_shift/su_mean 0.065
_refine_ls_structure_factor_coef Fsqd
_refine_ls_weighting_details 'calc w=1/[\s^2^(Fo^2^)+(0.0921P)^2^+0.0000P] where P=(Fo^2^+2Fc^2^)/3'
_refine_ls_weighting_scheme calc
_refine_ls_wR_factor_gt 0.1577
_refine_ls_wR_factor_ref 0.1669
_reflns_number_gt 8992
_reflns_number_total 12649
_reflns_threshold_expression >2sigma(I)
_cod_data_source_file ja0472533si20040511_101449_3.cif
_cod_data_source_block complex3
_cod_original_formula_sum 'C87 H100 Mo N2 O5.50'
_cod_database_code 4112941

loop_
_symmetry_equiv_pos_as_xyz
'x, y, z'
'-x, y, -z+1/2'
'x+1/2, y+1/2, z'
'-x+1/2, y+1/2, -z+1/2'
'-x, -y, -z'
'x, -y, z-1/2'
'-x+1/2, -y+1/2, -z'
'x+1/2, -y+1/2, z-1/2'

loop_
_atom_site_label
_atom_site_type_symbol
_atom_site_fract_x
_atom_site_fract_y
_atom_site_fract_z
_atom_site_U_iso_or_equiv
_atom_site_adp_type
_atom_site_occupancy
_atom_site_symmetry_multiplicity
_atom_site_calc_flag
_atom_site_refinement_flags
Mo1 Mo 0.321306(10) 0.423118(16) 1.274729(14) 0.03072(14) Uani 1 1 d .
O1 O 0.34785(9) 0.40400(13) 1.21605(11) 0.0396(7) Uani 1 1 d .
O2 O 0.34129(9) 0.46707(13) 1.34025(11) 0.0420(7) Uani 1 1 d .
O3 O 0.27517(8) 0.37776(13) 1.27368(11) 0.0391(7) Uani 1 1 d .
O4 O 0.34976(8) 0.35253(12) 1.31055(11) 0.0368(7) Uani 1 1 d .
O5 O 0.5000 0.152(3) 0.7500 0.68(3) Uiso 1 2 d S
O7 O 0.0667(7) 0.3345(13) 0.4696(11) 0.447(13) Uiso 1 1 d .
C11 C 0.35464(12) 0.4310(2) 1.16727(16) 0.0344(10) Uani 1 1 d .
C12 C 0.33770(13) 0.3922(2) 1.11811(17) 0.0388(11) Uani 1 1 d .
C13 C 0.31013(13) 0.4166(2) 1.07537(18) 0.0432(11) Uani 1 1 d .
C14 C 0.29655(14) 0.3785(3) 1.03048(19) 0.0520(13) Uani 1 1 d .
H14A H 0.2782 0.3952 1.0024 0.062 Uiso 1 1 calc R
C15 C 0.30946(16) 0.3163(3) 1.02599(19) 0.0536(13) Uani 1 1 d .
C16 C 0.33649(15) 0.2927(2) 1.0688(2) 0.0527(13) Uani 1 1 d .
H16A H 0.3454 0.2509 1.0665 0.063 Uiso 1 1 calc R
C17 C 0.35085(13) 0.3283(2) 1.11456(18) 0.0425(11) Uani 1 1 d .
C18 C 0.37801(13) 0.4820(2) 1.16776(17) 0.0375(11) Uani 1 1 d .
C19 C 0.39806(13) 0.5154(2) 1.21881(17) 0.0409(11) Uani 1 1 d .
H19A H 0.3874 0.5001 1.2509 0.049 Uiso 1 1 calc R
C21 C 0.33902(13) 0.5272(2) 1.36387(17) 0.0386(11) Uani 1 1 d .
C22 C 0.29886(13) 0.5500(2) 1.36648(18) 0.0411(11) Uani 1 1 d .
C23 C 0.27551(14) 0.5139(2) 1.39718(18) 0.0447(12) Uani 1 1 d .
C24 C 0.23812(15) 0.5351(3) 1.4002(2) 0.0600(15) Uani 1 1 d .
H24A H 0.2226 0.5109 1.4200 0.072 Uiso 1 1 calc R
C25 C 0.22275(17) 0.5907(3) 1.3751(3) 0.0684(16) Uani 1 1 d .
C26 C 0.24596(18) 0.6255(3) 1.3465(2) 0.0661(16) Uani 1 1 d .
H26A H 0.2360 0.6632 1.3295 0.079 Uiso 1 1 calc R
C27 C 0.28420(16) 0.6069(2) 1.34148(19) 0.0512(13) Uani 1 1 d .
C28 C 0.37280(15) 0.5542(2) 1.38809(18) 0.0492(13) Uani 1 1 d .
C29 C 0.41277(15) 0.5254(3) 1.3902(2) 0.0710(17) Uani 1 1 d .
H29A H 0.4108 0.4858 1.3687 0.085 Uiso 1 1 calc R
C31 C 0.23465(12) 0.3864(2) 1.25715(18) 0.0383(11) Uani 1 1 d .
C32 C 0.22234(13) 0.4146(2) 1.20201(19) 0.0418(11) Uani 1 1 d .
C33 C 0.20388(13) 0.4751(2) 1.1953(2) 0.0481(12) Uani 1 1 d .
C34 C 0.19065(14) 0.4961(3) 1.1422(2) 0.0598(15) Uani 1 1 d .
H34A H 0.1788 0.5361 1.1372 0.072 Uiso 1 1 calc R
C35 C 0.19445(16) 0.4598(3) 1.0965(2) 0.0660(16) Uani 1 1 d .
C36 C 0.21272(16) 0.4018(3) 1.1040(2) 0.0607(14) Uani 1 1 d .
H36A H 0.2156 0.3773 1.0735 0.073 Uiso 1 1 calc R
C37 C 0.22712(14) 0.3781(2) 1.15587(19) 0.0468(12) Uani 1 1 d .
C38 C 0.21081(13) 0.3617(2) 1.28907(19) 0.0417(11) Uani 1 1 d .
C39 C 0.22419(15) 0.3227(2) 1.33986(19) 0.0489(12) Uani 1 1 d .
H39A H 0.2528 0.3241 1.3494 0.059 Uiso 1 1 calc R
C41 C 0.37057(14) 0.31302(19) 1.34851(16) 0.0371(11) Uani 1 1 d .
C42 C 0.34467(12) 0.27258(19) 1.37764(17) 0.0365(10) Uani 1 1 d .
C43 C 0.34148(14) 0.2832(2) 1.43258(18) 0.0439(11) Uani 1 1 d .
C44 C 0.31633(15) 0.2443(2) 1.4563(2) 0.0550(13) Uani 1 1 d .
H44A H 0.3137 0.2517 1.4926 0.066 Uiso 1 1 calc R
C45 C 0.29509(15) 0.1952(2) 1.4284(2) 0.0534(13) Uani 1 1 d .
C46 C 0.29869(15) 0.1859(2) 1.3739(2) 0.0511(13) Uani 1 1 d .
H46A H 0.2844 0.1534 1.3542 0.061 Uiso 1 1 calc R
C47 C 0.32302(13) 0.2238(2) 1.34827(17) 0.0390(11) Uani 1 1 d .
C48 C 0.40950(14) 0.3084(2) 1.35372(18) 0.0412(11) Uani 1 1 d .
C49 C 0.43414(14) 0.3430(3) 1.3179(2) 0.0546(13) Uani 1 1 d .
H49A H 0.4180 0.3730 1.2935 0.066 Uiso 1 1 calc R
N51 N 0.29979(10) 0.49345(16) 1.24083(13) 0.0353(8) Uani 1 1 d .
C51 C 0.28867(13) 0.5451(2) 1.2128(2) 0.0432(11) Uani 1 1 d .
N52 N 0.27876(13) 0.5903(2) 1.18746(19) 0.0636(12) Uani 1 1 d .
C61 C 0.4637(3) 0.2167(4) 0.7345(4) 0.163(3) Uiso 1 1 d .
C62 C 0.4665(9) 0.2559(14) 0.7948(13) 0.452(15) Uiso 1 1 d .
C71 C 0.0963(7) 0.4076(11) 0.5527(12) 0.351(12) Uiso 1 1 d .
C72 C 0.0393(4) 0.2556(7) 0.4158(6) 0.208(5) Uiso 1 1 d .
C73 C 0.0516(10) 0.3267(17) 0.4235(15) 0.417(17) Uiso 1 1 d .
C75 C 0.0803(7) 0.4033(13) 0.4938(12) 0.334(11) Uiso 1 1 d .
C110 C 0.39211(14) 0.5879(2) 1.2123(2) 0.0491(12) Uani 1 1 d .
H11A H 0.3643 0.5977 1.2080 0.059 Uiso 1 1 calc R
H11B H 0.4051 0.6094 1.2451 0.059 Uiso 1 1 calc R
C111 C 0.40871(14) 0.6123(2) 1.1627(2) 0.0507(12) Uani 1 1 d .
H11C H 0.4049 0.6587 1.1594 0.061 Uiso 1 1 calc R
C112 C 0.38724(14) 0.5796(2) 1.1117(2) 0.0519(13) Uani 1 1 d .
H11D H 0.3973 0.5950 1.0796 0.062 Uiso 1 1 calc R
H11E H 0.3595 0.5897 1.1072 0.062 Uiso 1 1 calc R
C113 C 0.39298(13) 0.5062(2) 1.11677(18) 0.0447(12) Uani 1 1 d .
H11F H 0.3793 0.4847 1.0840 0.054 Uiso 1 1 calc R
C114 C 0.44209(13) 0.5010(2) 1.22555(19) 0.0497(12) Uani 1 1 d .
H11G H 0.4556 0.5222 1.2581 0.060 Uiso 1 1 calc R
H11H H 0.4464 0.4553 1.2300 0.060 Uiso 1 1 calc R
C115 C 0.45272(14) 0.5968(2) 1.1702(2) 0.0562(13) Uani 1 1 d .
H11I H 0.4637 0.6126 1.1390 0.067 Uiso 1 1 calc R
H11J H 0.4662 0.6177 1.2029 0.067 Uiso 1 1 calc R
C116 C 0.43693(13) 0.4922(2) 1.12425(19) 0.0499(12) Uani 1 1 d .
H11K H 0.4411 0.4463 1.1270 0.060 Uiso 1 1 calc R
H11L H 0.4474 0.5075 1.0925 0.060 Uiso 1 1 calc R
C117 C 0.45840(14) 0.5243(2) 1.1752(2) 0.0507(12) Uani 1 1 d .
H11M H 0.4864 0.5141 1.1794 0.061 Uiso 1 1 calc R
C131 C 0.29421(15) 0.4843(2) 1.0771(2) 0.0561(13) Uani 1 1 d .
H13A H 0.2757 0.4922 1.0444 0.084 Uiso 1 1 calc R
H13B H 0.3154 0.5143 1.0792 0.084 Uiso 1 1 calc R
H13C H 0.2815 0.4890 1.1086 0.084 Uiso 1 1 calc R
C151 C 0.29539(18) 0.2765(3) 0.9757(2) 0.0763(18) Uani 1 1 d .
H15A H 0.3076 0.2351 0.9797 0.114 Uiso 1 1 calc R
H15B H 0.3022 0.2974 0.9440 0.114 Uiso 1 1 calc R
H15C H 0.2674 0.2716 0.9714 0.114 Uiso 1 1 calc R
C171 C 0.38071(15) 0.2996(2) 1.1596(2) 0.0530(13) Uani 1 1 d .
H17A H 0.3860 0.2562 1.1504 0.079 Uiso 1 1 calc R
H17B H 0.3705 0.3003 1.1935 0.079 Uiso 1 1 calc R
H17C H 0.4045 0.3241 1.1635 0.079 Uiso 1 1 calc R
C210 C 0.43951(18) 0.5713(4) 1.3681(2) 0.102(3) Uani 1 1 d .
H21A H 0.4292 0.5811 1.3302 0.123 Uiso 1 1 calc R
H21B H 0.4652 0.5521 1.3695 0.123 Uiso 1 1 calc R
C211 C 0.4431(2) 0.6329(4) 1.4020(2) 0.091(2) Uani 1 1 d .
H21C H 0.4603 0.6631 1.3870 0.109 Uiso 1 1 calc R
C212 C 0.4022(2) 0.6622(3) 1.3984(2) 0.088(2) Uani 1 1 d .
H21D H 0.3918 0.6724 1.3606 0.106 Uiso 1 1 calc R
H21E H 0.4038 0.7017 1.4194 0.106 Uiso 1 1 calc R
C213 C 0.37446(16) 0.6155(2) 1.42086(19) 0.0559(14) Uani 1 1 d .
H21F H 0.3482 0.6342 1.4187 0.067 Uiso 1 1 calc R
C214 C 0.42928(17) 0.5104(3) 1.4504(2) 0.0775(18) Uani 1 1 d .
H21G H 0.4120 0.4809 1.4652 0.093 Uiso 1 1 calc R
H21H H 0.4548 0.4904 1.4529 0.093 Uiso 1 1 calc R
C215 C 0.45982(18) 0.6184(3) 1.4610(2) 0.084(2) Uani 1 1 d .
H21I H 0.4857 0.5995 1.4632 0.101 Uiso 1 1 calc R
H21J H 0.4622 0.6575 1.4823 0.101 Uiso 1 1 calc R
C216 C 0.39221(18) 0.6003(3) 1.4809(2) 0.0684(16) Uani 1 1 d .
H21K H 0.3936 0.6392 1.5027 0.082 Uiso 1 1 calc R
H21L H 0.3756 0.5700 1.4961 0.082 Uiso 1 1 calc R
C217 C 0.43279(19) 0.5725(3) 1.4832(2) 0.0738(17) Uani 1 1 d .
H21M H 0.4436 0.5627 1.5214 0.089 Uiso 1 1 calc R
C231 C 0.29142(16) 0.4550(2) 1.4275(2) 0.0593(14) Uani 1 1 d .
H23A H 0.2716 0.4365 1.4457 0.089 Uiso 1 1 calc R
H23B H 0.3138 0.4662 1.4541 0.089 Uiso 1 1 calc R
H23C H 0.2991 0.4246 1.4021 0.089 Uiso 1 1 calc R
C251 C 0.18092(19) 0.6120(4) 1.3787(3) 0.114(3) Uani 1 1 d .
H25A H 0.1753 0.6512 1.3587 0.171 Uiso 1 1 calc R
H25B H 0.1784 0.6187 1.4163 0.171 Uiso 1 1 calc R
H25C H 0.1628 0.5795 1.3632 0.171 Uiso 1 1 calc R
C271 C 0.30810(18) 0.6502(2) 1.3108(2) 0.0646(15) Uani 1 1 d .
H27A H 0.3335 0.6316 1.3108 0.097 Uiso 1 1 calc R
H27B H 0.3110 0.6913 1.3283 0.097 Uiso 1 1 calc R
H27C H 0.2950 0.6551 1.2737 0.097 Uiso 1 1 calc R
C310 C 0.20528(17) 0.3483(3) 1.3873(2) 0.0657(15) Uani 1 1 d .
H31A H 0.2136 0.3226 1.4198 0.079 Uiso 1 1 calc R
H31B H 0.2137 0.3921 1.3954 0.079 Uiso 1 1 calc R
C311 C 0.16112(19) 0.3461(3) 1.3724(3) 0.0786(19) Uani 1 1 d .
H31C H 0.1493 0.3626 1.4031 0.094 Uiso 1 1 calc R
C312 C 0.14871(16) 0.3880(3) 1.3221(3) 0.0717(17) Uani 1 1 d .
H31D H 0.1203 0.3881 1.3126 0.086 Uiso 1 1 calc R
H31E H 0.1573 0.4317 1.3300 0.086 Uiso 1 1 calc R
C313 C 0.16687(14) 0.3622(2) 1.2739(2) 0.0552(13) Uani 1 1 d .
H31F H 0.1590 0.3888 1.2413 0.066 Uiso 1 1 calc R
C314 C 0.15337(15) 0.2928(2) 1.2623(2) 0.0612(15) Uani 1 1 d .
H31G H 0.1251 0.2916 1.2520 0.073 Uiso 1 1 calc R
H31H H 0.1649 0.2761 1.2319 0.073 Uiso 1 1 calc R
C315 C 0.21031(15) 0.2534(2) 1.3277(2) 0.0581(14) Uani 1 1 d .
H31I H 0.2223 0.2362 1.2979 0.070 Uiso 1 1 calc R
H31J H 0.2182 0.2269 1.3598 0.070 Uiso 1 1 calc R
C316 C 0.14723(18) 0.2773(3) 1.3597(3) 0.0763(18) Uani 1 1 d .
H31K H 0.1549 0.2505 1.3917 0.092 Uiso 1 1 calc R
H31L H 0.1189 0.2763 1.3505 0.092 Uiso 1 1 calc R
C317 C 0.16547(15) 0.2521(2) 1.3119(2) 0.0632(15) Uani 1 1 d .
H31M H 0.1568 0.2080 1.3039 0.076 Uiso 1 1 calc R
C331 C 0.19855(16) 0.5159(2) 1.2432(2) 0.0627(15) Uani 1 1 d .
H33A H 0.1854 0.5548 1.2303 0.094 Uiso 1 1 calc R
H33B H 0.2237 0.5258 1.2641 0.094 Uiso 1 1 calc R
H33C H 0.1831 0.4933 1.2658 0.094 Uiso 1 1 calc R
C351 C 0.1787(2) 0.4844(4) 1.0392(2) 0.098(2) Uani 1 1 d .
H35A H 0.1668 0.5256 1.0417 0.147 Uiso 1 1 calc R
H35B H 0.1596 0.4550 1.0210 0.147 Uiso 1 1 calc R
H35C H 0.1999 0.4883 1.0186 0.147 Uiso 1 1 calc R
C371 C 0.24733(16) 0.3139(2) 1.1619(2) 0.0610(14) Uani 1 1 d .
H37A H 0.2479 0.2960 1.1263 0.092 Uiso 1 1 calc R
H37B H 0.2333 0.2857 1.1825 0.092 Uiso 1 1 calc R
H37C H 0.2737 0.3192 1.1809 0.092 Uiso 1 1 calc R
C410 C 0.46757(16) 0.3783(3) 1.3535(2) 0.0766(18) Uani 1 1 d .
H41A H 0.4569 0.4105 1.3753 0.092 Uiso 1 1 calc R
H41B H 0.4836 0.3999 1.3304 0.092 Uiso 1 1 calc R
C411 C 0.49282(16) 0.3313(3) 1.3914(2) 0.0708(17) Uani 1 1 d .
H41C H 0.5141 0.3548 1.4140 0.085 Uiso 1 1 calc R
C412 C 0.46677(15) 0.3006(3) 1.4286(2) 0.0648(15) Uani 1 1 d .
H41D H 0.4558 0.3334 1.4493 0.078 Uiso 1 1 calc R
H41E H 0.4822 0.2718 1.4543 0.078 Uiso 1 1 calc R
C413 C 0.43348(14) 0.2632(2) 1.39313(19) 0.0489(12) Uani 1 1 d .
H41F H 0.4168 0.2425 1.4165 0.059 Uiso 1 1 calc R
C414 C 0.45160(16) 0.2922(3) 1.2848(2) 0.0749(18) Uani 1 1 d .
H41G H 0.4674 0.3125 1.2606 0.090 Uiso 1 1 calc R
H41H H 0.4307 0.2686 1.2625 0.090 Uiso 1 1 calc R
C415 C 0.51005(17) 0.2820(4) 1.3586(3) 0.090(2) Uani 1 1 d .
H41I H 0.5262 0.2526 1.3829 0.108 Uiso 1 1 calc R
H41J H 0.5265 0.3025 1.3354 0.108 Uiso 1 1 calc R
C416 C 0.45129(16) 0.2132(3) 1.3597(2) 0.0688(16) Uani 1 1 d .
H41K H 0.4667 0.1830 1.3841 0.083 Uiso 1 1 calc R
H41L H 0.4306 0.1897 1.3369 0.083 Uiso 1 1 calc R
C417 C 0.47727(17) 0.2458(3) 1.3237(2) 0.0772(18) Uani 1 1 d .
H41M H 0.4885 0.2134 1.3021 0.093 Uiso 1 1 calc R
C431 C 0.36452(15) 0.3350(2) 1.46578(19) 0.0561(13) Uani 1 1 d .
H43A H 0.3583 0.3350 1.5023 0.084 Uiso 1 1 calc R
H43B H 0.3579 0.3758 1.4490 0.084 Uiso 1 1 calc R
H43C H 0.3921 0.3272 1.4673 0.084 Uiso 1 1 calc R
C451 C 0.26729(18) 0.1537(3) 1.4554(2) 0.0813(19) Uani 1 1 d .
H45A H 0.2685 0.1666 1.4929 0.122 Uiso 1 1 calc R
H45B H 0.2749 0.1097 1.4541 0.122 Uiso 1 1 calc R
H45C H 0.2410 0.1589 1.4363 0.122 Uiso 1 1 calc R
C471 C 0.32509(15) 0.2126(2) 1.28834(18) 0.0554(14) Uani 1 1 d .
H47A H 0.3083 0.1775 1.2750 0.083 Uiso 1 1 calc R
H47B H 0.3516 0.2026 1.2843 0.083 Uiso 1 1 calc R
H47C H 0.3167 0.2505 1.2678 0.083 Uiso 1 1 calc R

loop_
_atom_site_aniso_label
_atom_site_aniso_U_11
_atom_site_aniso_U_22
_atom_site_aniso_U_33
_atom_site_aniso_U_23
_atom_site_aniso_U_13
_atom_site_aniso_U_12
Mo1 0.0327(2) 0.0319(2) 0.0271(2) 0.00018(16) 0.00362(15) -0.00206(17)
O1 0.0483(19) 0.0369(16) 0.0330(17) 0.0036(13) 0.0048(14) 0.0045(14)
O2 0.0475(19) 0.0427(18) 0.0340(17) -0.0074(14) 0.0015(14) -0.0001(15)
O3 0.0370(18) 0.0369(16) 0.0422(18) 0.0041(14) 0.0025(14) -0.0051(14)
O4 0.0395(17) 0.0332(16) 0.0360(17) 0.0052(13) 0.0009(14) -0.0007(13)
C11 0.035(2) 0.041(3) 0.028(2) 0.004(2) 0.0081(19) 0.008(2)
C12 0.039(3) 0.045(3) 0.032(3) 0.001(2) 0.009(2) -0.005(2)
C13 0.036(3) 0.055(3) 0.038(3) 0.003(2) 0.004(2) -0.004(2)
C14 0.049(3) 0.071(4) 0.033(3) 0.007(3) -0.002(2) -0.008(3)
C15 0.065(4) 0.061(3) 0.035(3) -0.008(3) 0.011(3) -0.015(3)
C16 0.068(4) 0.044(3) 0.049(3) -0.002(2) 0.019(3) -0.005(3)
C17 0.046(3) 0.048(3) 0.035(3) -0.003(2) 0.011(2) -0.001(2)
C18 0.042(3) 0.041(3) 0.029(2) 0.003(2) 0.005(2) 0.005(2)
C19 0.045(3) 0.046(3) 0.032(2) -0.001(2) 0.005(2) -0.004(2)
C21 0.047(3) 0.036(2) 0.032(2) -0.005(2) 0.008(2) -0.003(2)
C22 0.047(3) 0.040(3) 0.035(3) -0.010(2) 0.005(2) -0.003(2)
C23 0.052(3) 0.046(3) 0.035(3) -0.013(2) 0.006(2) -0.007(2)
C24 0.051(3) 0.069(4) 0.063(4) -0.024(3) 0.016(3) -0.012(3)
C25 0.051(4) 0.076(4) 0.075(4) -0.032(3) 0.002(3) 0.003(3)
C26 0.073(4) 0.053(3) 0.064(4) -0.019(3) -0.010(3) 0.018(3)
C27 0.067(4) 0.041(3) 0.043(3) -0.009(2) 0.001(3) 0.003(3)
C28 0.059(3) 0.059(3) 0.033(3) -0.012(2) 0.015(2) -0.012(3)
C29 0.045(3) 0.103(5) 0.063(4) -0.043(3) 0.003(3) -0.009(3)
C31 0.034(3) 0.036(3) 0.043(3) -0.007(2) 0.002(2) -0.001(2)
C32 0.034(3) 0.042(3) 0.049(3) 0.002(2) 0.003(2) -0.005(2)
C33 0.036(3) 0.047(3) 0.059(3) 0.005(3) 0.003(2) -0.002(2)
C34 0.038(3) 0.053(3) 0.084(4) 0.015(3) -0.003(3) 0.004(3)
C35 0.050(3) 0.087(4) 0.056(4) 0.013(3) -0.005(3) -0.015(3)
C36 0.060(4) 0.072(4) 0.048(3) -0.001(3) 0.000(3) -0.016(3)
C37 0.045(3) 0.050(3) 0.045(3) -0.003(2) 0.007(2) -0.011(2)
C38 0.041(3) 0.039(3) 0.047(3) -0.005(2) 0.011(2) -0.005(2)
C39 0.049(3) 0.049(3) 0.050(3) -0.001(2) 0.011(2) -0.014(2)
C41 0.050(3) 0.031(2) 0.027(2) -0.0020(19) -0.002(2) -0.006(2)
C42 0.039(3) 0.035(2) 0.034(3) 0.007(2) 0.003(2) 0.000(2)
C43 0.050(3) 0.046(3) 0.034(3) -0.002(2) 0.002(2) -0.001(2)
C44 0.061(3) 0.068(3) 0.038(3) 0.012(3) 0.015(3) -0.001(3)
C45 0.054(3) 0.059(3) 0.047(3) 0.011(3) 0.006(3) -0.013(3)
C46 0.058(3) 0.043(3) 0.049(3) 0.005(2) -0.001(3) -0.010(2)
C47 0.042(3) 0.037(3) 0.036(3) 0.002(2) 0.002(2) -0.003(2)
C48 0.045(3) 0.038(3) 0.038(3) 0.008(2) 0.000(2) -0.004(2)
C49 0.041(3) 0.072(3) 0.049(3) 0.022(3) 0.002(2) -0.002(3)
N51 0.037(2) 0.034(2) 0.035(2) -0.0005(17) 0.0050(17) -0.0041(17)
C51 0.039(3) 0.042(3) 0.048(3) -0.004(3) 0.006(2) -0.003(2)
N52 0.065(3) 0.050(3) 0.071(3) 0.015(2) -0.003(2) 0.012(2)
C110 0.044(3) 0.046(3) 0.057(3) -0.005(2) 0.004(2) 0.002(2)
C111 0.046(3) 0.045(3) 0.061(3) 0.005(3) 0.010(3) 0.000(2)
C112 0.041(3) 0.063(3) 0.050(3) 0.019(3) 0.001(2) -0.004(3)
C113 0.045(3) 0.056(3) 0.034(3) 0.006(2) 0.006(2) -0.009(2)
C114 0.041(3) 0.057(3) 0.047(3) 0.003(2) -0.003(2) 0.004(2)
C115 0.048(3) 0.059(3) 0.062(3) 0.004(3) 0.008(3) -0.011(3)
C116 0.049(3) 0.055(3) 0.048(3) -0.002(2) 0.016(2) -0.002(2)
C117 0.038(3) 0.058(3) 0.056(3) 0.002(3) 0.006(2) 0.005(2)
C131 0.056(3) 0.058(3) 0.049(3) 0.006(3) -0.005(3) 0.006(3)
C151 0.097(5) 0.088(4) 0.044(3) -0.014(3) 0.010(3) -0.026(4)
C171 0.057(3) 0.046(3) 0.054(3) -0.004(2) 0.005(3) 0.013(2)
C210 0.055(4) 0.204(8) 0.051(4) -0.026(5) 0.017(3) -0.035(5)
C211 0.082(5) 0.137(6) 0.052(4) 0.002(4) 0.006(3) -0.062(5)
C212 0.110(6) 0.087(4) 0.060(4) 0.005(3) -0.007(4) -0.054(4)
C213 0.069(4) 0.056(3) 0.043(3) -0.016(2) 0.011(3) -0.018(3)
C214 0.061(4) 0.094(5) 0.070(4) -0.016(4) -0.012(3) -0.003(3)
C215 0.073(4) 0.130(6) 0.046(3) -0.011(4) -0.003(3) -0.044(4)
C216 0.091(5) 0.075(4) 0.040(3) -0.014(3) 0.013(3) -0.029(3)
C217 0.081(4) 0.100(5) 0.038(3) -0.011(3) 0.001(3) -0.031(4)
C231 0.074(4) 0.057(3) 0.050(3) 0.001(3) 0.020(3) -0.014(3)
C251 0.069(5) 0.119(6) 0.151(7) -0.054(5) 0.007(5) 0.024(4)
C271 0.096(4) 0.043(3) 0.053(3) 0.001(3) 0.009(3) -0.001(3)
C310 0.073(4) 0.073(4) 0.056(3) -0.008(3) 0.026(3) -0.019(3)
C311 0.090(5) 0.078(4) 0.081(4) -0.022(4) 0.054(4) -0.022(4)
C312 0.052(3) 0.064(4) 0.107(5) -0.027(4) 0.036(3) -0.010(3)
C313 0.043(3) 0.055(3) 0.071(4) -0.004(3) 0.018(3) -0.002(2)
C314 0.040(3) 0.068(4) 0.075(4) -0.014(3) 0.008(3) -0.010(3)
C315 0.062(4) 0.052(3) 0.063(3) 0.002(3) 0.018(3) -0.014(3)
C316 0.066(4) 0.081(4) 0.088(5) 0.000(3) 0.030(3) -0.024(3)
C317 0.055(3) 0.050(3) 0.089(4) -0.008(3) 0.022(3) -0.017(3)
C331 0.058(3) 0.044(3) 0.085(4) -0.005(3) 0.008(3) 0.004(3)
C351 0.086(5) 0.127(6) 0.070(4) 0.032(4) -0.021(4) -0.014(4)
C371 0.071(4) 0.058(3) 0.056(3) -0.011(3) 0.016(3) -0.001(3)
C410 0.051(3) 0.094(4) 0.080(4) 0.032(4) -0.003(3) -0.024(3)
C411 0.045(3) 0.093(4) 0.070(4) 0.024(3) -0.007(3) -0.019(3)
C412 0.048(3) 0.086(4) 0.055(3) 0.014(3) -0.009(3) -0.005(3)
C413 0.042(3) 0.059(3) 0.043(3) 0.014(2) -0.003(2) -0.002(2)
C414 0.055(4) 0.122(5) 0.049(3) 0.025(3) 0.010(3) 0.017(4)
C415 0.042(4) 0.148(7) 0.077(5) 0.040(5) 0.003(3) 0.009(4)
C416 0.060(4) 0.071(4) 0.070(4) 0.010(3) -0.004(3) 0.020(3)
C417 0.062(4) 0.103(5) 0.065(4) 0.003(4) 0.007(3) 0.033(4)
C431 0.060(3) 0.063(3) 0.042(3) -0.009(3) -0.002(2) -0.004(3)
C451 0.091(5) 0.090(4) 0.065(4) 0.024(3) 0.022(3) -0.027(4)
C471 0.072(4) 0.051(3) 0.039(3) -0.008(2) -0.002(3) -0.017(3)

loop_
_atom_type_symbol
_atom_type_description
_atom_type_scat_dispersion_real
_atom_type_scat_dispersion_imag
_atom_type_scat_source
C C 0.0033 0.0016 'International Tables Vol C Tables 4.2.6.8 and 6.1.1.4'
H H 0.0000 0.0000 'International Tables Vol C Tables 4.2.6.8 and 6.1.1.4'
N N 0.0061 0.0033 'International Tables Vol C Tables 4.2.6.8 and 6.1.1.4'
O O 0.0106 0.0060 'International Tables Vol C Tables 4.2.6.8 and 6.1.1.4'
Mo Mo -1.6832 0.6857 'International Tables Vol C Tables 4.2.6.8 and 6.1.1.4'

loop_
_geom_angle_atom_site_label_1
_geom_angle_atom_site_label_2
_geom_angle_atom_site_label_3
_geom_angle
_geom_angle_site_symmetry_1
N51 Mo1 O3 97.01(13) .
N51 Mo1 O1 91.74(13) .
O3 Mo1 O1 114.02(13) .
N51 Mo1 O2 93.96(14) .
O3 Mo1 O2 117.01(12) .
O1 Mo1 O2 127.41(13) .
N51 Mo1 O4 173.62(13) .
O3 Mo1 O4 89.35(12) .
O1 Mo1 O4 85.14(12) .
O2 Mo1 O4 83.59(12) .
C11 O1 Mo1 139.3(2) .
C21 O2 Mo1 139.4(3) .
C31 O3 Mo1 138.9(3) .
C41 O4 Mo1 164.0(3) .
C61 O5 C61 86(2) 2_656
C73 O7 C75 123(3) .
C18 C11 O1 120.3(4) .
C18 C11 C12 126.5(4) .
O1 C11 C12 112.8(3) .
C13 C12 C17 118.9(4) .
C13 C12 C11 122.9(4) .
C17 C12 C11 118.2(4) .
C14 C13 C12 119.7(4) .
C14 C13 C131 118.7(4) .
C12 C13 C131 121.6(4) .
C15 C14 C13 122.2(5) .
C14 C15 C16 117.3(5) .
C14 C15 C151 121.2(5) .
C16 C15 C151 121.4(5) .
C17 C16 C15 123.0(5) .
C16 C17 C12 118.9(4) .
C16 C17 C171 120.2(4) .
C12 C17 C171 121.0(4) .
C11 C18 C19 124.9(4) .
C11 C18 C113 122.9(4) .
C19 C18 C113 111.5(4) .
C18 C19 C114 108.2(4) .
C18 C19 C110 109.5(4) .
C114 C19 C110 108.6(4) .
C28 C21 O2 117.4(4) .
C28 C21 C22 126.7(4) .
O2 C21 C22 115.2(4) .
C27 C22 C23 119.7(4) .
C27 C22 C21 122.1(4) .
C23 C22 C21 118.2(4) .
C24 C23 C22 118.7(5) .
C24 C23 C231 120.5(5) .
C22 C23 C231 120.8(4) .
C23 C24 C25 122.7(5) .
C26 C25 C24 117.8(5) .
C26 C25 C251 121.0(6) .
C24 C25 C251 121.2(6) .
C25 C26 C27 122.6(5) .
C22 C27 C26 118.5(5) .
C22 C27 C271 122.9(5) .
C26 C27 C271 118.6(5) .
C21 C28 C29 125.1(4) .
C21 C28 C213 123.2(5) .
C29 C28 C213 111.5(4) .
C210 C29 C28 110.5(5) .
C210 C29 C214 109.3(5) .
C28 C29 C214 108.1(4) .
C38 C31 O3 117.4(4) .
C38 C31 C32 125.8(4) .
O3 C31 C32 116.3(4) .
C37 C32 C33 120.1(4) .
C37 C32 C31 118.5(4) .
C33 C32 C31 121.3(4) .
C34 C33 C32 117.8(5) .
C34 C33 C331 120.2(5) .
C32 C33 C331 122.0(4) .
C35 C34 C33 122.5(5) .
C36 C35 C34 118.5(5) .
C36 C35 C351 121.0(6) .
C34 C35 C351 120.5(6) .
C35 C36 C37 122.0(5) .
C36 C37 C32 119.1(5) .
C36 C37 C371 119.9(5) .
C32 C37 C371 121.0(4) .
C31 C38 C313 123.0(4) .
C31 C38 C39 124.6(4) .
C313 C38 C39 111.9(4) .
C38 C39 C315 107.6(4) .
C38 C39 C310 109.8(4) .
C315 C39 C310 108.7(4) .
C48 C41 O4 121.4(4) .
C48 C41 C42 125.8(4) .
O4 C41 C42 112.5(4) .
C47 C42 C43 120.0(4) .
C47 C42 C41 118.2(4) .
C43 C42 C41 121.7(4) .
C44 C43 C42 118.1(4) .
C44 C43 C431 120.2(4) .
C42 C43 C431 121.7(4) .
C45 C44 C43 122.9(5) .
C44 C45 C46 117.7(4) .
C44 C45 C451 121.7(5) .
C46 C45 C451 120.5(5) .
C47 C46 C45 121.6(5) .
C46 C47 C42 119.6(4) .
C46 C47 C471 119.4(4) .
C42 C47 C471 121.0(4) .
C41 C48 C413 123.2(4) .
C41 C48 C49 124.5(4) .
C413 C48 C49 112.1(4) .
C48 C49 C414 107.0(4) .
C48 C49 C410 109.9(4) .
C414 C49 C410 108.6(5) .
C51 N51 Mo1 171.7(3) .
N52 C51 N51 179.2(6) .
C62 C61 O5 103.4(13) .
O7 C73 C72 109(3) .
C71 C75 O7 118(2) .
C111 C110 C19 110.7(4) .
C110 C111 C112 108.7(4) .
C110 C111 C115 109.0(4) .
C112 C111 C115 110.3(4) .
C111 C112 C113 109.8(4) .
C18 C113 C116 107.5(4) .
C18 C113 C112 109.9(4) .
C116 C113 C112 108.2(4) .
C117 C114 C19 109.8(4) .
C117 C115 C111 109.3(4) .
C117 C116 C113 111.1(4) .
C116 C117 C114 110.0(4) .
C116 C117 C115 109.4(4) .
C114 C117 C115 108.8(4) .
C29 C210 C211 109.9(5) .
C212 C211 C215 110.0(6) .
C212 C211 C210 108.3(5) .
C215 C211 C210 110.0(6) .
C211 C212 C213 110.5(5) .
C28 C213 C212 108.5(4) .
C28 C213 C216 108.4(4) .
C212 C213 C216 107.7(4) .
C217 C214 C29 109.1(5) .
C217 C215 C211 108.6(5) .
C217 C216 C213 109.6(4) .
C215 C217 C216 111.6(6) .
C215 C217 C214 110.4(5) .
C216 C217 C214 108.3(5) .
C311 C310 C39 110.0(4) .
C310 C311 C316 110.4(5) .
C310 C311 C312 108.7(4) .
C316 C311 C312 109.5(5) .
C313 C312 C311 109.6(4) .
C38 C313 C314 107.7(4) .
C38 C313 C312 109.5(4) .
C314 C313 C312 109.1(4) .
C317 C314 C313 110.3(4) .
C317 C315 C39 109.6(4) .
C317 C316 C311 109.2(4) .
C314 C317 C316 110.2(5) .
C314 C317 C315 109.6(4) .
C316 C317 C315 109.0(5) .
C49 C410 C411 110.2(5) .
C415 C411 C410 110.4(5) .
C415 C411 C412 111.3(5) .
C410 C411 C412 107.8(5) .
C411 C412 C413 109.1(4) .
C48 C413 C416 107.9(4) .
C48 C413 C412 109.4(4) .
C416 C413 C412 109.1(4) .
C49 C414 C417 109.9(4) .
C411 C415 C417 109.1(5) .
C417 C416 C413 109.8(5) .
C416 C417 C415 110.5(5) .
C416 C417 C414 108.2(5) .
C415 C417 C414 110.1(5) .

loop_
_geom_bond_atom_site_label_1
_geom_bond_atom_site_label_2
_geom_bond_distance
_geom_bond_site_symmetry_2
Mo1 N51 1.792(3) .
Mo1 O3 1.851(3) .
Mo1 O1 1.881(3) .
Mo1 O2 1.893(3) .
Mo1 O4 1.909(3) .
O1 C11 1.385(5) .
O2 C21 1.392(5) .
O3 C31 1.405(5) .
O4 C41 1.364(5) .
O5 C61 1.84(4) 2_656
O5 C61 1.84(4) .
O7 C73 1.19(4) .
O7 C75 1.60(3) .
C11 C18 1.336(6) .
C11 C12 1.499(6) .
C12 C13 1.400(6) .
C12 C17 1.417(6) .
C13 C14 1.385(6) .
C13 C131 1.519(6) .
C14 C15 1.385(7) .
C15 C16 1.384(7) .
C15 C151 1.510(7) .
C16 C17 1.378(6) .
C17 C171 1.514(6) .
C18 C19 1.509(6) .
C18 C113 1.525(6) .
C19 C114 1.533(6) .
C19 C110 1.533(6) .
C21 C28 1.346(6) .
C21 C22 1.479(6) .
C22 C27 1.397(6) .
C22 C23 1.412(6) .
C23 C24 1.379(7) .
C23 C231 1.498(6) .
C24 C25 1.382(8) .
C25 C26 1.364(8) .
C25 C251 1.529(8) .
C26 C27 1.402(7) .
C27 C271 1.510(7) .
C28 C29 1.499(7) .
C28 C213 1.512(6) .
C29 C210 1.495(8) .
C29 C214 1.537(8) .
C31 C38 1.334(6) .
C31 C32 1.483(6) .
C32 C37 1.404(6) .
C32 C33 1.412(6) .
C33 C34 1.390(7) .
C33 C331 1.494(7) .
C34 C35 1.386(8) .
C35 C36 1.365(8) .
C35 C351 1.523(7) .
C36 C37 1.389(7) .
C37 C371 1.509(7) .
C38 C313 1.504(6) .
C38 C39 1.506(6) .
C39 C315 1.540(6) .
C39 C310 1.529(6) .
C41 C48 1.334(6) .
C41 C42 1.498(6) .
C42 C47 1.397(6) .
C42 C43 1.398(6) .
C43 C44 1.386(6) .
C43 C431 1.506(6) .
C44 C45 1.380(7) .
C45 C46 1.386(6) .
C45 C451 1.525(7) .
C46 C47 1.381(6) .
C47 C471 1.514(6) .
C48 C413 1.506(6) .
C48 C49 1.507(6) .
C49 C414 1.524(7) .
C49 C410 1.525(7) .
N51 C51 1.306(6) .
C51 N52 1.155(6) .
C61 C62 1.69(3) .
C71 C75 1.48(3) .
C72 C73 1.55(3) .
C110 C111 1.525(6) .
C111 C112 1.519(7) .
C111 C115 1.536(7) .
C112 C113 1.548(6) .
C113 C116 1.528(6) .
C114 C117 1.527(6) .
C115 C117 1.531(7) .
C116 C117 1.512(6) .
C210 C211 1.530(9) .
C211 C212 1.529(9) .
C211 C215 1.511(8) .
C212 C213 1.533(7) .
C213 C216 1.546(7) .
C214 C217 1.524(8) .
C215 C217 1.503(8) .
C216 C217 1.511(8) .
C310 C311 1.511(8) .
C311 C316 1.532(7) .
C311 C312 1.526(8) .
C312 C313 1.531(7) .
C313 C314 1.536(7) .
C314 C317 1.496(7) .
C315 C317 1.536(7) .
C316 C317 1.520(7) .
C410 C411 1.529(7) .
C411 C415 1.494(8) .
C411 C412 1.529(7) .
C412 C413 1.541(7) .
C413 C416 1.523(7) .
C414 C417 1.541(7) .
C415 C417 1.510(8) .
C416 C417 1.522(8) .
